data_2215358
loop_
_publ_author_name
'Guo-Wei Zhou'
'A-Qing Wu'
'Ming-Sheng Wang'
'Guo-Cong Guo'
'Jin-Shun Huang'

_publ_section_title
;Diaquachlorido(4-hydroxypyridine-2,6-carboxylato-\k^3^<i>N</i>,<i>O</i>,<i>O</i>')iron(III)
 18-crown-6 dihydrate
;
_journal_coeditor_code BI2229
_journal_issue 10
_journal_name_full 'Acta Crystallographica Section E'
_journal_page_first m2463
_journal_page_last m2464
_journal_paper_doi 10.1107/S1600536807041955
_journal_volume 63
_journal_year 2007
_chemical_formula_iupac '[Fe (C7 H3 N O5) Cl (H2 O)2] , C12 H24 O6 , 2H2 O'
_chemical_formula_moiety 'C7 H7 Cl Fe N O7 , C12 H24 O6 , 2H2 O'
_chemical_formula_sum 'C19 H35 Cl Fe N O15'
_chemical_formula_weight 608.78
_chemical_name_systematic
;
Diaquachlorido(4-hydroxypyridine-2,6-carboxylato-\k^3^N,O,O')iron(III)
18-crown-6 dihydrate
;
_space_group_IT_number 2
_symmetry_cell_setting triclinic
_symmetry_space_group_name_Hall '-P 1'
_symmetry_space_group_name_H-M 'P -1'
_atom_sites_solution_hydrogens geom
_atom_sites_solution_primary direct
_atom_sites_solution_secondary difmap
_cell_angle_alpha 77.971(12)
_cell_angle_beta 89.779(11)
_cell_angle_gamma 81.075(11)
_cell_formula_units_Z 2
_cell_length_a 7.7355(9)
_cell_length_b 10.4503(17)
_cell_length_c 17.185(3)
_cell_measurement_reflns_used 20
_cell_measurement_temperature 293(2)
_cell_measurement_theta_max 25.03
_cell_measurement_theta_min 2.96
_cell_volume 1341.7(4)
_computing_cell_refinement
;
MSC/AFC7 Diffractometer Control Software
(Molecular Structure Corporation, 1994)
;
_computing_data_collection
;
MSC/AFC7 Diffractometer Control Software
(Molecular Structure Corporation, 1994)
;
_computing_data_reduction 'CrystalStructure (Rigaku/MSC, 2002)'
_computing_molecular_graphics 'SHELXTL (Bruker, 1997)'
_computing_publication_material 'SHELXTL (Bruker, 1997)'
_computing_structure_refinement 'SHELXTL (Bruker, 1997)'
_computing_structure_solution 'SHELXTL (Bruker, 1997)'
_diffrn_ambient_temperature 293(2)
_diffrn_measured_fraction_theta_full 0.997
_diffrn_measured_fraction_theta_max 0.997
_diffrn_measurement_device_type 'Rigaku AFC-7R'
_diffrn_measurement_method \w/2\q
_diffrn_radiation_monochromator graphite
_diffrn_radiation_source 'rotating-anode generator'
_diffrn_radiation_type MoK\a
_diffrn_radiation_wavelength 0.71073
_diffrn_reflns_av_R_equivalents 0.0367
_diffrn_reflns_av_sigmaI/netI 0.1006
_diffrn_reflns_limit_h_max 9
_diffrn_reflns_limit_h_min -2
_diffrn_reflns_limit_k_max 12
_diffrn_reflns_limit_k_min -12
_diffrn_reflns_limit_l_max 20
_diffrn_reflns_limit_l_min -20
_diffrn_reflns_number 5197
_diffrn_reflns_theta_full 25.03
_diffrn_reflns_theta_max 25.03
_diffrn_reflns_theta_min 2.96
_diffrn_standards_decay_% 2.4
_diffrn_standards_interval_count 200
_diffrn_standards_number 3
_exptl_absorpt_coefficient_mu 0.733
_exptl_absorpt_correction_T_max 0.964
_exptl_absorpt_correction_T_min 0.851
_exptl_absorpt_correction_type psi-scan
_exptl_absorpt_process_details '(North <i>et al.</i>, 1968)'
_exptl_crystal_colour yellow
_exptl_crystal_density_diffrn 1.507
_exptl_crystal_density_method 'not measured'
_exptl_crystal_description plate
_exptl_crystal_F_000 638
_exptl_crystal_size_max 0.30
_exptl_crystal_size_mid 0.25
_exptl_crystal_size_min 0.05
_refine_diff_density_max 0.885
_refine_diff_density_min -0.450
_refine_ls_extinction_method none
_refine_ls_goodness_of_fit_ref 1.030
_refine_ls_hydrogen_treatment mixed
_refine_ls_matrix_type full
_refine_ls_number_parameters 358
_refine_ls_number_reflns 4738
_refine_ls_number_restraints 26
_refine_ls_restrained_S_all 1.046
_refine_ls_R_factor_all 0.1145
_refine_ls_R_factor_gt 0.0596
_refine_ls_shift/su_max 0.002
_refine_ls_shift/su_mean 0.000
_refine_ls_structure_factor_coef Fsqd
_refine_ls_weighting_details 'calc w = 1/[\s^2^(Fo^2^)+(0.0449P)^2^] where P=(Fo^2^+2Fc^2^)/3'
_refine_ls_weighting_scheme calc
_refine_ls_wR_factor_gt 0.1156
_refine_ls_wR_factor_ref 0.1331
_reflns_number_gt 2831
_reflns_number_total 4738
_reflns_threshold_expression I>2\s(I)
_cod_data_source_file bi2229.cif
_cod_data_source_block I
_cod_database_code 2215358
_cod_database_fobs_code 2215358

loop_
_symmetry_equiv_pos_as_xyz
'x, y, z'
'-x, -y, -z'

loop_
_atom_site_type_symbol
_atom_site_label
_atom_site_fract_x
_atom_site_fract_y
_atom_site_fract_z
_atom_site_U_iso_or_equiv
_atom_site_adp_type
_atom_site_calc_flag
_atom_site_refinement_flags
_atom_site_occupancy
Fe Fe1 0.77559(5) 0.72036(4) 0.69984(2) 0.03157(11) Uani d . 1
N N1 0.7714(3) 0.78986(18) 0.80335(11) 0.0299(6) Uani d . 1
O O1 0.6479(3) 1.11514(18) 0.69990(12) 0.0527(7) Uani d . 1
O O2 0.7032(2) 0.91875(16) 0.66429(10) 0.0371(5) Uani d . 1
O O3 0.9002(3) 0.47201(17) 0.91676(10) 0.0454(6) Uani d . 1
O O4 0.8442(2) 0.55333(16) 0.78711(9) 0.0350(5) Uani d . 1
O O5 0.8038(3) 0.93481(19) 1.00395(11) 0.0644(7) Uani d . 1
H H5C 0.8646 0.8809 1.0385 0.097 Uiso calc R 1
O O11 0.2884(3) 0.6287(2) 0.59803(12) 0.0710(8) Uani d . 1
O O12 0.1925(3) 0.8967(2) 0.55633(13) 0.0687(8) Uani d . 1
O O13 0.0940(3) 0.99078(18) 0.69714(12) 0.0511(6) Uani d . 1
O O14 0.2819(3) 0.8108(2) 0.83044(12) 0.0670(8) Uani d . 1
O O15 0.4638(3) 0.5491(2) 0.86997(12) 0.0583(7) Uani d . 1
O O16 0.4159(3) 0.4420(2) 0.73193(14) 0.0788(9) Uani d . 1
O O1W 1.0349(2) 0.74188(16) 0.69298(10) 0.0385(5) Uani d D 1
H H1D 1.0692(18) 0.8217(7) 0.7014(11) 0.058 Uiso d D 1
H H1C 1.0979(17) 0.7098(14) 0.6512(6) 0.058 Uiso d D 1
O O2W 0.5147(2) 0.70245(16) 0.71188(10) 0.0378(5) Uani d D 1
H H2C 0.4556(17) 0.7136(19) 0.7591(5) 0.057 Uiso d D 1
H H2D 0.4836(19) 0.6244(7) 0.6995(10) 0.057 Uiso d D 1
O O3W 0.8772(3) 1.28637(19) 0.72980(14) 0.0771(8) Uani d D 1
H H3D 0.7804(10) 1.2477(12) 0.7155(12) 0.116 Uiso d D 1
H H3C 0.857(5) 1.3798(7) 0.7090(16) 0.116 Uiso d D 1
O O4W 0.9945(3) 0.77074(19) 1.11650(12) 0.0790(9) Uani d D 1
H H4D 1.039(2) 0.7788(19) 1.1666(5) 0.118 Uiso d D 1
H H4C 1.037(3) 0.6843(7) 1.1074(11) 0.118 Uiso d D 1
C C1 0.3072(5) 0.7013(3) 0.5185(2) 0.0790(9) Uani d U 1
H H1A 0.2018 0.7063 0.4870 0.095 Uiso calc R 1
H H1B 0.4046 0.6560 0.4939 0.095 Uiso calc R 1
C C2 0.3384(5) 0.8350(3) 0.5209(2) 0.0735(8) Uani d U 1
H H2A 0.4444 0.8310 0.5518 0.088 Uiso calc R 1
H H2B 0.3515 0.8847 0.4674 0.088 Uiso calc R 1
C C3 0.2084(5) 1.0275(3) 0.5628(2) 0.0815(14) Uani d . 1
H H3A 0.1917 1.0869 0.5109 0.098 Uiso calc R 1
H H3B 0.3237 1.0299 0.5839 0.098 Uiso calc R 1
C C4 0.0706(4) 1.0684(3) 0.6177(2) 0.0670(12) Uani d . 1
H H4A 0.0707 1.1607 0.6192 0.080 Uiso calc R 1
H H4B -0.0429 1.0613 0.5966 0.080 Uiso calc R 1
C C5 0.2379(4) 1.0168(3) 0.7389(2) 0.0659(11) Uani d . 1
H H5A 0.2292 1.1114 0.7352 0.079 Uiso calc R 1
H H5B 0.3461 0.9864 0.7149 0.079 Uiso calc R 1
C C6 0.2406(5) 0.9479(3) 0.8243(2) 0.0684(11) Uani d . 1
H H6A 0.3270 0.9778 0.8541 0.082 Uiso calc R 1
H H6B 0.1270 0.9690 0.8466 0.082 Uiso calc R 1
C C7 0.3131(4) 0.7379(3) 0.90998(17) 0.0680(12) Uani d . 1
H H7A 0.2208 0.7679 0.9435 0.082 Uiso calc R 1
H H7B 0.4236 0.7524 0.9303 0.082 Uiso calc R 1
C C8 0.3181(4) 0.5953(4) 0.9119(2) 0.0746(13) Uani d . 1
H H8A 0.3266 0.5462 0.9666 0.090 Uiso calc R 1
H H8B 0.2112 0.5817 0.8877 0.090 Uiso calc R 1
C C9 0.4847(5) 0.4113(3) 0.8672(2) 0.0883(15) Uani d . 1
H H9A 0.6065 0.3818 0.8575 0.106 Uiso calc R 1
H H9B 0.4584 0.3619 0.9190 0.106 Uiso calc R 1
C C10 0.3792(6) 0.3788(4) 0.8087(3) 0.0997(17) Uani d . 1
H H10A 0.3999 0.2837 0.8128 0.120 Uiso calc R 1
H H10B 0.2567 0.4049 0.8188 0.120 Uiso calc R 1
C C11 0.2845(7) 0.4236(4) 0.6766(3) 0.132(2) Uani d . 1
H H11A 0.2942 0.3301 0.6763 0.159 Uiso calc R 1
H H11B 0.1689 0.4524 0.6948 0.159 Uiso calc R 1
C C12 0.3019(6) 0.4921(4) 0.6013(3) 0.1035(9) Uani d U 1
H H12A 0.2119 0.4767 0.5668 0.124 Uiso calc R 1
H H12B 0.4148 0.4599 0.5819 0.124 Uiso calc R 1
C C21 0.7340(3) 0.9193(2) 0.79981(15) 0.0332(8) Uani d . 1
C C22 0.7404(4) 0.9703(3) 0.86702(16) 0.0418(8) Uani d . 1
H H22A 0.7102 1.0608 0.8644 0.050 Uiso calc R 1
C C23 0.7931(4) 0.8834(3) 0.93964(16) 0.0428(8) Uani d . 1
C C24 0.8338(3) 0.7468(3) 0.94158(16) 0.0379(8) Uani d . 1
H H24A 0.8694 0.6869 0.9889 0.046 Uiso calc R 1
C C25 0.8195(3) 0.7041(2) 0.87178(14) 0.0308(7) Uani d . 1
C C26 0.6881(3) 0.9950(3) 0.71509(15) 0.0353(8) Uani d . 1
C C27 0.8577(3) 0.5646(2) 0.85950(15) 0.0335(8) Uani d . 1
Cl Cl1 0.79064(11) 0.62857(8) 0.59200(4) 0.0548(2) Uani d . 1

loop_
_atom_site_aniso_label
_atom_site_aniso_U_11
_atom_site_aniso_U_22
_atom_site_aniso_U_33
_atom_site_aniso_U_12
_atom_site_aniso_U_13
_atom_site_aniso_U_23
Fe1 0.0363(2) 0.03038(18) 0.02747(18) -0.00668(16) 0.00149(16) -0.00377(14)
N1 0.0304(12) 0.0270(10) 0.0321(11) -0.0072(10) 0.0011(10) -0.0037(9)
O1 0.0642(14) 0.0284(10) 0.0591(13) -0.0015(10) -0.0062(11) 0.0014(9)
O2 0.0456(11) 0.0331(9) 0.0285(9) -0.0073(9) -0.0025(9) 0.0039(8)
O3 0.0599(13) 0.0338(10) 0.0363(10) 0.0012(10) -0.0060(10) 0.0001(8)
O4 0.0454(11) 0.0307(9) 0.0284(9) -0.0065(8) 0.0017(9) -0.0048(7)
O5 0.0930(17) 0.0570(12) 0.0437(11) 0.0088(12) -0.0128(12) -0.0262(9)
O11 0.1046(19) 0.0608(13) 0.0419(11) 0.0133(14) -0.0043(13) -0.0167(10)
O12 0.0520(14) 0.0733(15) 0.0617(14) 0.0098(12) 0.0219(11) 0.0141(12)
O13 0.0422(12) 0.0388(10) 0.0701(13) -0.0110(9) -0.0057(11) -0.0027(10)
O14 0.0798(16) 0.0673(13) 0.0508(12) 0.0121(13) -0.0114(12) -0.0227(10)
O15 0.0592(14) 0.0603(13) 0.0507(12) -0.0151(11) 0.0034(11) 0.0028(10)
O16 0.118(2) 0.0471(13) 0.0683(15) -0.0159(14) -0.0183(15) -0.0026(11)
O1W 0.0381(11) 0.0419(10) 0.0397(10) -0.0129(9) 0.0096(9) -0.0132(8)
O2W 0.0397(11) 0.0416(10) 0.0363(10) -0.0148(9) 0.0087(9) -0.0117(8)
O3W 0.0901(18) 0.0504(13) 0.0928(16) -0.0068(13) -0.0253(15) -0.0219(12)
O4W 0.125(2) 0.0478(12) 0.0605(13) 0.0087(14) -0.0260(14) -0.0191(10)
C1 0.0788(13) 0.0870(13) 0.0683(13) -0.0001(10) 0.0039(11) -0.0195(10)
C2 0.0690(13) 0.0797(13) 0.0650(12) -0.0052(10) 0.0064(10) -0.0046(10)
C3 0.066(2) 0.071(2) 0.089(3) -0.0237(19) 0.014(2) 0.034(2)
C4 0.050(2) 0.0480(19) 0.089(3) -0.0069(17) -0.002(2) 0.0174(18)
C5 0.0447(19) 0.0536(18) 0.105(3) -0.0154(16) -0.0110(19) -0.0242(18)
C6 0.053(2) 0.073(2) 0.087(2) 0.0008(18) -0.0147(19) -0.0429(17)
C7 0.046(2) 0.115(3) 0.0381(16) 0.010(2) 0.0020(16) -0.0217(18)
C8 0.052(2) 0.100(3) 0.064(2) -0.020(2) 0.0172(19) 0.006(2)
C9 0.110(3) 0.065(2) 0.080(3) -0.035(2) -0.029(2) 0.023(2)
C10 0.103(3) 0.061(2) 0.125(4) -0.027(2) -0.016(3) 0.014(2)
C11 0.197(5) 0.056(2) 0.163(4) -0.060(3) -0.018(4) -0.037(2)
C12 0.1081(14) 0.1023(14) 0.1024(14) -0.0141(11) -0.0015(11) -0.0282(11)
C21 0.0346(16) 0.0259(13) 0.0377(14) -0.0023(12) -0.0029(13) -0.0050(11)
C22 0.0426(17) 0.0344(14) 0.0493(16) -0.0021(13) -0.0008(14) -0.0139(12)
C23 0.0463(18) 0.0487(15) 0.0378(14) -0.0039(14) -0.0020(14) -0.0218(12)
C24 0.0361(16) 0.0407(15) 0.0355(14) -0.0040(13) 0.0004(13) -0.0060(12)
C25 0.0307(15) 0.0320(13) 0.0302(13) -0.0081(12) 0.0036(12) -0.0053(11)
C26 0.0300(15) 0.0384(14) 0.0363(14) -0.0081(13) -0.0052(13) -0.0033(12)
C27 0.0302(15) 0.0355(14) 0.0338(14) -0.0057(12) 0.0000(12) -0.0044(12)
Cl1 0.0585(5) 0.0694(5) 0.0427(4) -0.0082(4) 0.0020(4) -0.0275(3)

loop_
_atom_type_symbol
_atom_type_description
_atom_type_scat_dispersion_real
_atom_type_scat_dispersion_imag
_atom_type_scat_source
C C 0.0033 0.0016 'International Tables Vol C Tables 4.2.6.8 and 6.1.1.4'
H H 0.0000 0.0000 'International Tables Vol C Tables 4.2.6.8 and 6.1.1.4'
N N 0.0061 0.0033 'International Tables Vol C Tables 4.2.6.8 and 6.1.1.4'
O O 0.0106 0.0060 'International Tables Vol C Tables 4.2.6.8 and 6.1.1.4'
Cl Cl 0.1484 0.1585 'International Tables Vol C Tables 4.2.6.8 and 6.1.1.4'
Fe Fe 0.3463 0.8444 'International Tables Vol C Tables 4.2.6.8 and 6.1.1.4'

loop_
_geom_angle_atom_site_label_1
_geom_angle_atom_site_label_2
_geom_angle_atom_site_label_3
_geom_angle
O2 Fe1 O4 151.36(7)
O2 Fe1 O1W 90.60(7)
O4 Fe1 O1W 88.71(7)
O2 Fe1 N1 75.58(7)
O4 Fe1 N1 75.79(7)
O1W Fe1 N1 87.38(8)
O2 Fe1 O2W 88.62(7)
O4 Fe1 O2W 90.64(7)
O1W Fe1 O2W 177.12(7)
N1 Fe1 O2W 89.73(8)
O2 Fe1 Cl1 108.88(6)
O4 Fe1 Cl1 99.76(6)
O1W Fe1 Cl1 91.69(6)
N1 Fe1 Cl1 175.46(6)
O2W Fe1 Cl1 91.19(6)
C21 N1 C25 121.7(2)
C21 N1 Fe1 119.30(16)
C25 N1 Fe1 118.83(17)
C26 O2 Fe1 121.08(15)
C27 O4 Fe1 119.30(15)
C23 O5 H5C 109.5
C12 O11 C1 111.8(3)
C2 O12 C3 112.6(3)
C5 O13 C4 113.0(2)
C6 O14 C7 113.6(3)
C8 O15 C9 115.4(3)
C10 O16 C11 108.7(3)
Fe1 O1W H1D 119.4(9)
Fe1 O1W H1C 116.3(9)
H1D O1W H1C 112.0(15)
Fe1 O2W H2C 121.2(10)
Fe1 O2W H2D 115.1(9)
H2C O2W H2D 105.9(16)
H3D O3W H3C 110(2)
H4D O4W H4C 109.6(18)
O11 C1 C2 109.7(3)
O11 C1 H1A 109.7
C2 C1 H1A 109.7
O11 C1 H1B 109.7
C2 C1 H1B 109.7
H1A C1 H1B 108.2
O12 C2 C1 107.3(3)
O12 C2 H2A 110.2
C1 C2 H2A 110.2
O12 C2 H2B 110.2
C1 C2 H2B 110.2
H2A C2 H2B 108.5
O12 C3 C4 107.0(3)
O12 C3 H3A 110.3
C4 C3 H3A 110.3
O12 C3 H3B 110.3
C4 C3 H3B 110.3
H3A C3 H3B 108.6
O13 C4 C3 113.5(2)
O13 C4 H4A 108.9
C3 C4 H4A 108.9
O13 C4 H4B 108.9
C3 C4 H4B 108.9
H4A C4 H4B 107.7
O13 C5 C6 110.5(3)
O13 C5 H5A 109.6
C6 C5 H5A 109.6
O13 C5 H5B 109.6
C6 C5 H5B 109.6
H5A C5 H5B 108.1
O14 C6 C5 109.6(3)
O14 C6 H6A 109.8
C5 C6 H6A 109.8
O14 C6 H6B 109.8
C5 C6 H6B 109.8
H6A C6 H6B 108.2
O14 C7 C8 109.4(3)
O14 C7 H7A 109.8
C8 C7 H7A 109.8
O14 C7 H7B 109.8
C8 C7 H7B 109.8
H7A C7 H7B 108.2
O15 C8 C7 109.5(3)
O15 C8 H8A 109.8
C7 C8 H8A 109.8
O15 C8 H8B 109.8
C7 C8 H8B 109.8
H8A C8 H8B 108.2
C10 C9 O15 115.6(3)
C10 C9 H9A 108.4
O15 C9 H9A 108.4
C10 C9 H9B 108.4
O15 C9 H9B 108.4
H9A C9 H9B 107.4
O16 C10 C9 111.5(3)
O16 C10 H10A 109.3
C9 C10 H10A 109.3
O16 C10 H10B 109.3
C9 C10 H10B 109.3
H10A C10 H10B 108.0
C12 C11 O16 112.4(4)
C12 C11 H11A 109.1
O16 C11 H11A 109.1
C12 C11 H11B 109.1
O16 C11 H11B 109.1
H11A C11 H11B 107.9
C11 C12 O11 111.7(4)
C11 C12 H12A 109.3
O11 C12 H12A 109.3
C11 C12 H12B 109.3
O11 C12 H12B 109.3
H12A C12 H12B 107.9
N1 C21 C22 121.1(2)
N1 C21 C26 111.3(2)
C22 C21 C26 127.6(2)
C21 C22 C23 118.7(2)
C21 C22 H22A 120.6
C23 C22 H22A 120.6
O5 C23 C22 118.1(2)
O5 C23 C24 122.9(2)
C22 C23 C24 119.0(3)
C25 C24 C23 118.3(2)
C25 C24 H24A 120.8
C23 C24 H24A 120.8
N1 C25 C24 121.2(2)
N1 C25 C27 111.2(2)
C24 C25 C27 127.6(2)
O1 C26 O2 126.3(2)
O1 C26 C21 121.0(3)
O2 C26 C21 112.6(2)
O3 C27 O4 125.2(2)
O3 C27 C25 120.0(2)
O4 C27 C25 114.7(2)

loop_
_geom_bond_atom_site_label_1
_geom_bond_atom_site_label_2
_geom_bond_distance
Fe1 Cl1 2.2522(9)
Fe1 N1 2.055(2)
Fe1 O2 2.0248(17)
Fe1 O4 2.0507(16)
Fe1 O1W 2.0531(19)
Fe1 O2W 2.0613(18)
N1 C21 1.327(3)
N1 C25 1.336(3)
O1 C26 1.218(3)
O2 C26 1.293(3)
O3 C27 1.233(3)
O4 C27 1.280(3)
O5 C23 1.334(3)
O5 H5C 0.820
O11 C12 1.404(5)
O11 C1 1.436(4)
O12 C2 1.411(4)
O12 C3 1.419(4)
O13 C5 1.417(4)
O13 C4 1.432(4)
O14 C6 1.401(4)
O14 C7 1.420(3)
O15 C8 1.411(4)
O15 C9 1.435(4)
O16 C10 1.396(5)
O16 C11 1.456(5)
O1W H1D 0.960(10)
O1W H1C 0.960(10)
O2W H2C 0.950(10)
O2W H2D 0.950(10)
O3W H3D 0.960(10)
O3W H3C 0.960(10)
O4W H4D 0.950(10)
O4W H4C 0.960(10)
C1 C2 1.463(5)
C1 H1A 0.970
C1 H1B 0.970
C2 H2A 0.970
C2 H2B 0.970
C3 C4 1.492(5)
C3 H3A 0.970
C3 H3B 0.970
C4 H4A 0.970
C4 H4B 0.970
C5 C6 1.493(5)
C5 H5A 0.970
C5 H5B 0.970
C6 H6A 0.970
C6 H6B 0.970
C7 C8 1.478(5)
C7 H7A 0.970
C7 H7B 0.970
C8 H8A 0.970
C8 H8B 0.970
C9 C10 1.423(5)
C9 H9A 0.970
C9 H9B 0.970
C10 H10A 0.970
C10 H10B 0.970
C11 C12 1.359(6)
C11 H11A 0.970
C11 H11B 0.970
C12 H12A 0.970
C12 H12B 0.970
C21 C22 1.373(4)
C21 C26 1.519(3)
C22 C23 1.402(4)
C22 H22A 0.930
C23 C24 1.406(4)
C24 C25 1.374(4)
C24 H24A 0.930
C25 C27 1.501(4)

loop_
_geom_hbond_atom_site_label_D
_geom_hbond_atom_site_label_H
_geom_hbond_atom_site_label_A
_geom_hbond_site_symmetry_A
_geom_hbond_distance_DH
_geom_hbond_distance_HA
_geom_hbond_distance_DA
_geom_hbond_angle_DHA
O1W H1C O11 1_655 0.960(10) 1.910(10) 2.822(3) 158.9(11)
O1W H1C O12 1_655 0.960(10) 2.470(10) 2.937(3) 109.8(11)
O1W H1D O13 1_655 0.950(10) 1.790(10) 2.725(3) 165.5(13)
O2W H2D O11 . 0.950(10) 2.300(10) 2.926(3) 122.8(9)
O2W H2C O14 . 0.950(10) 2.100(10) 2.996(3) 156.2(14)
O2W H2C O15 . 0.950(10) 2.280(10) 2.911(3) 123.5(14)
O2W H2D O16 . 0.950(10) 2.020(10) 2.892(3) 151.6(14)
O3W H3D O1 . 0.960(10) 1.910(10) 2.826(3) 159.4(11)
O4W H4C O3 2_767 0.960(10) 1.760(10) 2.717(3) 175(2)
O5 H5C O4W . 0.82 1.77 2.591(3) 177.0
